data_2228528
loop_
_publ_author_name
'Jalov\'y, Zden\<ek'
'R\%u\<zi\<cka, Ale\<s'

_publ_section_title
;
 Diacetamidinium sulfate
;
_journal_coeditor_code RK2242
_journal_issue 12
_journal_name_full 'Acta Crystallographica Section E'
_journal_page_first o3346
_journal_page_last o3347
_journal_paper_doi 10.1107/S1600536810049160
_journal_volume 66
_journal_year 2010
_chemical_formula_iupac '2C2 H7 N2 +, O4 S 2-'
_chemical_formula_moiety '2(C2 H7 N2 +), O4 S 2-'
_chemical_formula_sum 'C4 H14 N4 O4 S'
_chemical_formula_weight 214.26
_chemical_melting_point_gt 483
_chemical_melting_point_lt 485
_chemical_name_common 'Acetamidinium sulfate'
_chemical_name_systematic
;
Diacetamidinium sulfate
;
_space_group_IT_number 2
_symmetry_cell_setting triclinic
_symmetry_space_group_name_Hall '-P 1'
_symmetry_space_group_name_H-M 'P -1'
_atom_sites_solution_hydrogens geom
_atom_sites_solution_primary direct
_atom_sites_solution_secondary difmap
_audit_creation_method SHELXL97
_cell_angle_alpha 96.199(4)
_cell_angle_beta 105.905(3)
_cell_angle_gamma 105.615(4)
_cell_formula_units_Z 4
_cell_length_a 8.0961(3)
_cell_length_b 11.1668(4)
_cell_length_c 11.8821(6)
_cell_measurement_reflns_used 20921
_cell_measurement_temperature 150.0(10)
_cell_measurement_theta_max 27.5
_cell_measurement_theta_min 1
_cell_volume 975.63(8)
_computing_cell_refinement
;
<i>COLLECT</i> (Hooft, 1998) and <i>DENZO</i> (Otwinowski & Minor,
1997)
;
_computing_data_collection
;
<i>COLLECT</i> (Hooft, 1998) and <i>DENZO</i> (Otwinowski & Minor,
1997)
;
_computing_data_reduction
;
<i>COLLECT</i> (Hooft, 1998) and <i>DENZO</i> (Otwinowski & Minor,
1997)
;
_computing_molecular_graphics '<i>PLATON</i> (Spek, 2009)'
_computing_publication_material '<i>SHELXL97</i> (Sheldrick, 2008)'
_computing_structure_refinement '<i>SHELXL97</i> (Sheldrick, 2008)'
_computing_structure_solution '<i>SIR92</i> (Altomare <i>et al.</i>, 1994)'
_diffrn_ambient_temperature 150.0(10)
_diffrn_detector_area_resol_mean 9.091
_diffrn_measured_fraction_theta_full 0.993
_diffrn_measured_fraction_theta_max 0.993
_diffrn_measurement_device_type 'Bruker--Nonius KappaCCD area-detector'
_diffrn_measurement_method '\f-- and \w--scans to fill the Ewald sphere'
_diffrn_radiation_monochromator graphite
_diffrn_radiation_source 'fine--focus sealed tube'
_diffrn_radiation_type MoK\a
_diffrn_radiation_wavelength 0.71073
_diffrn_reflns_av_R_equivalents 0.0401
_diffrn_reflns_av_sigmaI/netI 0.0280
_diffrn_reflns_limit_h_max 10
_diffrn_reflns_limit_h_min -10
_diffrn_reflns_limit_k_max 14
_diffrn_reflns_limit_k_min -14
_diffrn_reflns_limit_l_max 15
_diffrn_reflns_limit_l_min -15
_diffrn_reflns_number 20866
_diffrn_reflns_theta_full 27.50
_diffrn_reflns_theta_max 27.50
_diffrn_reflns_theta_min 2.38
_diffrn_standards_number 0
_exptl_absorpt_coefficient_mu 0.326
_exptl_absorpt_correction_T_max 0.958
_exptl_absorpt_correction_T_min 0.915
_exptl_absorpt_correction_type gaussian
_exptl_absorpt_process_details
;
(Coppens, 1970)
;
_exptl_crystal_colour colourless
_exptl_crystal_density_diffrn 1.459
_exptl_crystal_density_method 'not measured'
_exptl_crystal_description block
_exptl_crystal_F_000 456
_exptl_crystal_size_max 0.44
_exptl_crystal_size_mid 0.23
_exptl_crystal_size_min 0.21
_refine_diff_density_max 0.234
_refine_diff_density_min -0.464
_refine_ls_extinction_method none
_refine_ls_goodness_of_fit_ref 1.096
_refine_ls_hydrogen_treatment constr
_refine_ls_matrix_type full
_refine_ls_number_parameters 239
_refine_ls_number_reflns 4459
_refine_ls_number_restraints 0
_refine_ls_restrained_S_all 1.096
_refine_ls_R_factor_all 0.0558
_refine_ls_R_factor_gt 0.0404
_refine_ls_shift/su_max 0.000
_refine_ls_shift/su_mean 0.000
_refine_ls_structure_factor_coef Fsqd
_refine_ls_weighting_details 'calc w=1/[\s^2^(Fo^2^)+(0.0486P)^2^+0.6492P] where P=(Fo^2^+2Fc^2^)/3'
_refine_ls_weighting_scheme calc
_refine_ls_wR_factor_gt 0.0957
_refine_ls_wR_factor_ref 0.1054
_reflns_number_gt 3623
_reflns_number_total 4459
_reflns_threshold_expression I>2\s(I)
_cod_data_source_file rk2242.cif
_cod_data_source_block I
_cod_database_code 2228528
_cod_database_fobs_code 2228528

loop_
_symmetry_equiv_pos_as_xyz
'x, y, z'
'-x, -y, -z'

loop_
_atom_site_type_symbol
_atom_site_label
_atom_site_fract_x
_atom_site_fract_y
_atom_site_fract_z
_atom_site_U_iso_or_equiv
_atom_site_adp_type
_atom_site_calc_flag
_atom_site_refinement_flags
_atom_site_occupancy
_atom_site_disorder_assembly
_atom_site_disorder_group
S S1 0.79775(6) 0.46840(4) 0.72331(4) 0.01727(12) Uani d . 1 . .
S S2 0.19510(6) 0.03481(4) 0.78098(4) 0.01627(12) Uani d . 1 . .
O O6 0.16125(19) 0.02135(13) 0.89534(12) 0.0213(3) Uani d . 1 . .
O O7 0.1162(2) -0.08915(13) 0.69712(12) 0.0239(3) Uani d . 1 . .
O O3 0.71625(18) 0.37497(12) 0.60982(12) 0.0209(3) Uani d . 1 . .
O O2 0.71148(19) 0.42348(14) 0.81242(12) 0.0235(3) Uani d . 1 . .
O O4 0.99312(18) 0.48642(13) 0.76995(12) 0.0219(3) Uani d . 1 . .
O O5 0.11266(18) 0.12598(12) 0.72686(12) 0.0208(3) Uani d . 1 . .
N N12 -0.0434(2) 0.77755(16) 0.91285(15) 0.0216(3) Uani d . 1 . .
H H12A -0.1251 0.7271 0.8509 0.026 Uiso d R 1 . .
H H12B 0.0103 0.8539 0.9086 0.026 Uiso d R 1 . .
O O8 0.39298(18) 0.07972(14) 0.80283(12) 0.0240(3) Uani d . 1 . .
N N18 0.4617(2) 0.13845(16) 0.59125(15) 0.0215(3) Uani d . 1 . .
H H18A 0.4545 0.1115 0.6554 0.026 Uiso d R 1 . .
H H18B 0.5520 0.2017 0.5939 0.026 Uiso d R 1 . .
N N15 0.3313(2) 0.36087(16) 0.70691(15) 0.0215(3) Uani d . 1 . .
H H15A 0.4408 0.3939 0.7535 0.026 Uiso d R 1 . .
H H15B 0.2610 0.2951 0.7205 0.026 Uiso d R 1 . .
O O1 0.7676(2) 0.59000(13) 0.70173(12) 0.0242(3) Uani d . 1 . .
N N16 0.3762(2) 0.51104(15) 0.59222(15) 0.0213(3) Uani d . 1 . .
H H16A 0.4861 0.5455 0.6377 0.026 Uiso d R 1 . .
H H16B 0.3343 0.5421 0.5315 0.026 Uiso d R 1 . .
N N11 -0.0796(2) 0.62260(16) 1.02350(15) 0.0215(3) Uani d . 1 . .
H H11A -0.1618 0.5704 0.9628 0.026 Uiso d R 1 . .
H H11B -0.0493 0.5990 1.0907 0.026 Uiso d R 1 . .
N N13 0.2530(2) 0.72388(16) 0.79442(15) 0.0225(4) Uani d . 1 . .
H H13A 0.2178 0.7767 0.7537 0.027 Uiso d R 1 . .
H H13B 0.1849 0.6465 0.7801 0.027 Uiso d R 1 . .
N N14 0.5176(2) 0.87828(16) 0.90289(15) 0.0227(4) Uani d . 1 . .
H H14A 0.4860 0.9332 0.8636 0.027 Uiso d R 1 . .
H H14B 0.6201 0.9001 0.9585 0.027 Uiso d R 1 . .
C C7 0.3355(3) 0.08310(17) 0.48927(17) 0.0183(4) Uani d . 1 . .
N N17 0.1957(2) -0.01346(15) 0.48128(15) 0.0215(3) Uani d . 1 . .
H H17A 0.1850 -0.0424 0.5440 0.026 Uiso d R 1 . .
H H17B 0.1146 -0.0480 0.4132 0.026 Uiso d R 1 . .
C C3 0.4094(3) 0.76088(18) 0.87780(17) 0.0195(4) Uani d . 1 . .
C C5 0.2718(3) 0.41071(17) 0.61547(17) 0.0179(4) Uani d . 1 . .
C C1 -0.0009(3) 0.73845(18) 1.01366(17) 0.0182(4) Uani d . 1 . .
C C6 0.0825(3) 0.3512(2) 0.53533(19) 0.0242(4) Uani d . 1 . .
H H6A 0.0713 0.2708 0.4909 0.036 Uiso calc R 1 . .
H H6B 0.0520 0.4056 0.4811 0.036 Uiso calc R 1 . .
H H6C 0.0020 0.3390 0.5822 0.036 Uiso calc R 1 . .
C C4 0.4675(3) 0.6675(2) 0.9475(2) 0.0314(5) Uani d . 1 . .
H H4A 0.4360 0.6735 1.0197 0.047 Uiso calc R 1 . .
H H4B 0.5960 0.6857 0.9670 0.047 Uiso calc R 1 . .
H H4C 0.4079 0.5834 0.9007 0.047 Uiso calc R 1 . .
C C2 0.1430(3) 0.82735(19) 1.11939(18) 0.0235(4) Uani d . 1 . .
H H2A 0.2583 0.8190 1.1205 0.035 Uiso calc R 1 . .
H H2B 0.1189 0.8074 1.1911 0.035 Uiso calc R 1 . .
H H2C 0.1442 0.9128 1.1146 0.035 Uiso calc R 1 . .
C C8 0.3526(3) 0.1306(2) 0.37894(18) 0.0278(5) Uani d . 1 . .
H H8A 0.2818 0.1869 0.3620 0.042 Uiso calc R 1 . .
H H8B 0.3099 0.0602 0.3131 0.042 Uiso calc R 1 . .
H H8C 0.4771 0.1753 0.3907 0.042 Uiso calc R 1 . .

loop_
_atom_site_aniso_label
_atom_site_aniso_U_11
_atom_site_aniso_U_22
_atom_site_aniso_U_33
_atom_site_aniso_U_12
_atom_site_aniso_U_13
_atom_site_aniso_U_23
S1 0.0150(2) 0.0162(2) 0.0149(2) -0.00007(17) 0.00017(17) 0.00432(17)
S2 0.0153(2) 0.0161(2) 0.0141(2) 0.00153(17) 0.00173(17) 0.00533(16)
O6 0.0210(7) 0.0234(7) 0.0168(7) 0.0018(5) 0.0056(5) 0.0072(5)
O7 0.0275(8) 0.0182(7) 0.0197(7) 0.0040(6) 0.0012(6) 0.0022(5)
O3 0.0208(7) 0.0179(7) 0.0167(6) 0.0004(5) 0.0004(5) 0.0026(5)
O2 0.0189(7) 0.0289(8) 0.0194(7) 0.0017(6) 0.0048(6) 0.0090(6)
O4 0.0154(7) 0.0233(7) 0.0210(7) 0.0006(5) 0.0008(5) 0.0072(5)
O5 0.0201(7) 0.0172(7) 0.0211(7) 0.0030(5) 0.0015(5) 0.0079(5)
N12 0.0230(9) 0.0174(8) 0.0190(8) 0.0015(6) 0.0028(7) 0.0034(6)
O8 0.0158(7) 0.0305(8) 0.0223(7) 0.0027(6) 0.0035(6) 0.0102(6)
N18 0.0202(8) 0.0201(8) 0.0193(8) -0.0008(6) 0.0059(7) 0.0036(6)
N15 0.0186(8) 0.0202(8) 0.0233(8) 0.0024(6) 0.0052(7) 0.0083(7)
O1 0.0267(8) 0.0163(7) 0.0222(7) 0.0029(6) -0.0001(6) 0.0041(5)
N16 0.0206(8) 0.0210(8) 0.0187(8) 0.0035(7) 0.0020(7) 0.0081(6)
N11 0.0203(8) 0.0217(8) 0.0178(8) 0.0029(7) 0.0010(7) 0.0063(6)
N13 0.0194(8) 0.0176(8) 0.0252(9) 0.0022(6) 0.0026(7) 0.0043(7)
N14 0.0187(8) 0.0224(8) 0.0209(8) 0.0021(7) 0.0003(7) 0.0049(7)
C7 0.0184(9) 0.0173(9) 0.0202(9) 0.0067(7) 0.0068(7) 0.0038(7)
N17 0.0188(8) 0.0229(8) 0.0167(8) 0.0003(7) 0.0022(6) 0.0036(6)
C3 0.0198(9) 0.0209(9) 0.0186(9) 0.0063(7) 0.0076(7) 0.0035(7)
C5 0.0192(9) 0.0161(9) 0.0181(9) 0.0058(7) 0.0064(7) 0.0009(7)
C1 0.0158(9) 0.0203(9) 0.0197(9) 0.0068(7) 0.0064(7) 0.0032(7)
C6 0.0181(10) 0.0256(10) 0.0255(10) 0.0040(8) 0.0043(8) 0.0049(8)
C4 0.0303(12) 0.0270(11) 0.0352(12) 0.0107(9) 0.0045(10) 0.0099(9)
C2 0.0195(10) 0.0243(10) 0.0215(10) 0.0044(8) 0.0028(8) -0.0003(8)
C8 0.0304(12) 0.0301(11) 0.0216(10) 0.0045(9) 0.0096(9) 0.0083(8)

loop_
_atom_type_symbol
_atom_type_description
_atom_type_scat_dispersion_real
_atom_type_scat_dispersion_imag
_atom_type_scat_source
C C 0.0033 0.0016 'International Tables Vol C Tables 4.2.6.8 and 6.1.1.4'
H H 0.0000 0.0000 'International Tables Vol C Tables 4.2.6.8 and 6.1.1.4'
O O 0.0106 0.0060 'International Tables Vol C Tables 4.2.6.8 and 6.1.1.4'
N N 0.0061 0.0033 'International Tables Vol C Tables 4.2.6.8 and 6.1.1.4'
S S 0.1246 0.1234 'International Tables Vol C Tables 4.2.6.8 and 6.1.1.4'

loop_
_exptl_crystal_face_index_h
_exptl_crystal_face_index_k
_exptl_crystal_face_index_l
_exptl_crystal_face_perp_dist
0 0 -1 0.102
0 0 1 0.062
0 1 0 0.109
0 -1 0 0.156
1 -1 -1 0.068
-1 1 0 0.109
-1 0 0 0.158

loop_
_geom_angle_atom_site_label_1
_geom_angle_atom_site_label_2
_geom_angle_atom_site_label_3
_geom_angle_site_symmetry_1
_geom_angle_site_symmetry_3
_geom_angle
_geom_angle_publ_flag
O4 S1 O3 . . 110.00(8) ?
O4 S1 O1 . . 110.05(8) ?
O3 S1 O1 . . 108.83(8) ?
O4 S1 O2 . . 109.08(8) ?
O3 S1 O2 . . 110.04(8) ?
O1 S1 O2 . . 108.83(9) ?
O5 S2 O6 . . 110.39(8) ?
O5 S2 O7 . . 108.65(8) ?
O6 S2 O7 . . 110.07(8) ?
O5 S2 O8 . . 109.79(8) ?
O6 S2 O8 . . 108.87(8) ?
O7 S2 O8 . . 109.07(9) ?
C1 N12 H12A . . 120.1 ?
C1 N12 H12B . . 119.9 ?
H12A N12 H12B . . 120.0 ?
C7 N18 H18A . . 120.1 ?
C7 N18 H18B . . 119.8 ?
H18A N18 H18B . . 120.1 ?
C5 N15 H15A . . 120.0 ?
C5 N15 H15B . . 120.1 ?
H15A N15 H15B . . 119.9 ?
C5 N16 H16A . . 120.1 ?
C5 N16 H16B . . 119.9 ?
H16A N16 H16B . . 120.0 ?
C1 N11 H11A . . 120.0 ?
C1 N11 H11B . . 120.0 ?
H11A N11 H11B . . 120.0 ?
C3 N13 H13A . . 120.1 ?
C3 N13 H13B . . 119.9 ?
H13A N13 H13B . . 120.0 ?
C3 N14 H14A . . 120.0 ?
C3 N14 H14B . . 120.0 ?
H14A N14 H14B . . 120.0 ?
N18 C7 N17 . . 121.79(18) ?
N18 C7 C8 . . 119.04(18) ?
N17 C7 C8 . . 119.17(18) ?
C7 N17 H17A . . 120.1 ?
C7 N17 H17B . . 119.9 ?
H17A N17 H17B . . 120.0 ?
N13 C3 N14 . . 121.98(18) ?
N13 C3 C4 . . 119.16(19) ?
N14 C3 C4 . . 118.87(19) ?
N15 C5 N16 . . 121.47(18) ?
N15 C5 C6 . . 119.04(17) ?
N16 C5 C6 . . 119.49(17) ?
N12 C1 N11 . . 121.67(18) ?
N12 C1 C2 . . 119.00(17) ?
N11 C1 C2 . . 119.31(17) ?
C5 C6 H6A . . 109.5 ?
C5 C6 H6B . . 109.5 ?
H6A C6 H6B . . 109.5 ?
C5 C6 H6C . . 109.5 ?
H6A C6 H6C . . 109.5 ?
H6B C6 H6C . . 109.5 ?
C3 C4 H4A . . 109.5 ?
C3 C4 H4B . . 109.5 ?
H4A C4 H4B . . 109.5 ?
C3 C4 H4C . . 109.5 ?
H4A C4 H4C . . 109.5 ?
H4B C4 H4C . . 109.5 ?
C1 C2 H2A . . 109.5 ?
C1 C2 H2B . . 109.5 ?
H2A C2 H2B . . 109.5 ?
C1 C2 H2C . . 109.5 ?
H2A C2 H2C . . 109.5 ?
H2B C2 H2C . . 109.5 ?
C7 C8 H8A . . 109.5 ?
C7 C8 H8B . . 109.5 ?
H8A C8 H8B . . 109.5 ?
C7 C8 H8C . . 109.5 ?
H8A C8 H8C . . 109.5 ?
H8B C8 H8C . . 109.5 ?

loop_
_geom_bond_atom_site_label_1
_geom_bond_atom_site_label_2
_geom_bond_site_symmetry_2
_geom_bond_distance
_geom_bond_publ_flag
S1 O4 . 1.4743(14) ?
S1 O3 . 1.4766(14) ?
S1 O1 . 1.4795(14) ?
S1 O2 . 1.4806(14) ?
S2 O5 . 1.4722(14) ?
S2 O6 . 1.4732(13) ?
S2 O7 . 1.4813(14) ?
S2 O8 . 1.4822(14) ?
N12 C1 . 1.308(3) ?
N12 H12A . 0.8600 ?
N12 H12B . 0.8600 ?
N18 C7 . 1.309(3) ?
N18 H18A . 0.8600 ?
N18 H18B . 0.8600 ?
N15 C5 . 1.308(3) ?
N15 H15A . 0.8600 ?
N15 H15B . 0.8600 ?
N16 C5 . 1.316(2) ?
N16 H16A . 0.8600 ?
N16 H16B . 0.8600 ?
N11 C1 . 1.313(3) ?
N11 H11A . 0.8600 ?
N11 H11B . 0.8600 ?
N13 C3 . 1.303(3) ?
N13 H13A . 0.8600 ?
N13 H13B . 0.8600 ?
N14 C3 . 1.315(3) ?
N14 H14A . 0.8600 ?
N14 H14B . 0.8600 ?
C7 N17 . 1.309(2) ?
C7 C8 . 1.493(3) ?
N17 H17A . 0.8600 ?
N17 H17B . 0.8600 ?
C3 C4 . 1.494(3) ?
C5 C6 . 1.487(3) ?
C1 C2 . 1.492(3) ?
C6 H6A . 0.9600 ?
C6 H6B . 0.9600 ?
C6 H6C . 0.9600 ?
C4 H4A . 0.9600 ?
C4 H4B . 0.9600 ?
C4 H4C . 0.9600 ?
C2 H2A . 0.9600 ?
C2 H2B . 0.9600 ?
C2 H2C . 0.9600 ?
C8 H8A . 0.9600 ?
C8 H8B . 0.9600 ?
C8 H8C . 0.9600 ?

loop_
_geom_hbond_atom_site_label_D
_geom_hbond_atom_site_label_H
_geom_hbond_atom_site_label_A
_geom_hbond_site_symmetry_A
_geom_hbond_distance_DH
_geom_hbond_distance_HA
_geom_hbond_distance_DA
_geom_hbond_angle_DHA
N12 H12A O1 1_455 0.86 2.02 2.838(2) 157.8
N12 H12A S1 1_455 0.86 2.93 3.6038(17) 136.3
N12 H12B O6 1_565 0.86 1.99 2.843(2) 172.1
N12 H12B S2 1_565 0.86 2.98 3.7523(17) 149.9
N18 H18A O8 . 0.86 1.99 2.826(2) 163.9
N18 H18A S2 . 0.86 2.90 3.6006(17) 140.3
N18 H18B O3 . 0.86 1.99 2.823(2) 164.0
N15 H15A O2 . 0.86 2.03 2.841(2) 156.9
N15 H15A S1 . 0.86 2.92 3.5841(17) 135.8
N15 H15B S2 . 0.86 3.01 3.7829(17) 150.1
N15 H15B O5 . 0.86 1.97 2.817(2) 168.6
N16 H16A O1 . 0.86 2.09 2.915(2) 160.1
N16 H16A S1 . 0.86 2.85 3.5245(18) 137.2
N16 H16B O3 2_666 0.86 2.00 2.852(2) 169.5
N16 H16B S1 2_666 0.86 2.90 3.6821(17) 152.3
N11 H11A O2 1_455 0.86 2.10 2.922(2) 160.9
N11 H11A S1 1_455 0.86 2.84 3.5335(17) 138.3
N11 H11B O4 2_667 0.86 2.01 2.856(2) 170.0
N11 H11B S1 2_667 0.86 2.88 3.6657(17) 152.0
N13 H13A O7 1_565 0.86 1.99 2.826(2) 164.6
N13 H13A S2 1_565 0.86 2.93 3.6408(18) 141.8
N13 H13B O4 1_455 0.86 1.99 2.835(2) 165.4
N14 H14A O8 1_565 0.86 2.09 2.938(2) 166.7
N14 H14A S2 1_565 0.86 2.87 3.5920(18) 143.3
N14 H14B O6 2_667 0.86 2.02 2.863(2) 167.4
N14 H14B S2 2_667 0.86 2.96 3.6973(17) 145.4
N17 H17A O7 . 0.86 2.12 2.964(2) 166.7
N17 H17B S2 2_556 0.86 2.95 3.7158(17) 148.6
N17 H17B O5 2_556 0.86 2.01 2.861(2) 167.7
N17 H17B S2 2_556 0.86 2.95 3.7158(17) 148.6
